data_4135634
loop_
_publ_author_name
'Geng, Shubo'
'Lin, En'
'Li, Xia'
'Liu, Wansheng'
'Wang, Ting'
'Wang, Zhifang'
'Sensharma, Debobroto'
'Darwish, Shaza'
'Andaloussi, Yassin H.'
'Pham, Tony'
'Cheng, Peng'
'Zaworotko, Michael J.'
'Chen, Yao'
'Zhang, Zhenjie'

_publ_section_title
;
 Scalable Room-Temperature Synthesis of Highly Robust Ethane-Selective
 Metal-Organic Frameworks for Efficient Ethylene Purification.
;
_journal_issue 23
_journal_name_full 'Journal of the American Chemical Society'
_journal_page_first 8654
_journal_page_last 8660
_journal_paper_doi 10.1021/jacs.1c02108
_journal_volume 143
_journal_year 2021
_chemical_formula_moiety 'Br0.5 C2.5 Cu0.5 N2, 0.5(C H3)'
_chemical_formula_sum 'C3 H1.5 Br0.5 Cu0.5 N2'
_chemical_formula_weight 137.29
_chemical_name_systematic Br-C2H6
_space_group_crystal_system orthorhombic
_space_group_IT_number 52
_space_group_name_Hall '-P 2a 2bc'
_space_group_name_H-M_alt 'P n n a'
_atom_sites_solution_hydrogens geom
_atom_sites_solution_primary direct
_audit_creation_date 2021-03-11
_audit_creation_method
;
Olex2 1.3
(compiled 2020.11.12 svn.r5f609507 for OlexSys, GUI svn.r6272)
;
_cell_angle_alpha 90
_cell_angle_beta 90
_cell_angle_gamma 90
_cell_formula_units_Z 8
_cell_length_a 10.9745(13)
_cell_length_b 8.6056(11)
_cell_length_c 10.0876(14)
_cell_measurement_reflns_used 1376
_cell_measurement_temperature 120
_cell_measurement_theta_max 25.2360
_cell_measurement_theta_min 4.0250
_cell_volume 952.7(2)
_computing_cell_refinement 'CrysAlisPro 1.171.40.53 (Rigaku OD, 2019)'
_computing_data_collection 'CrysAlisPro 1.171.40.53 (Rigaku OD, 2019)'
_computing_data_reduction 'CrysAlisPro 1.171.40.53 (Rigaku OD, 2019)'
_computing_molecular_graphics 'Olex2 1.3 (Dolomanov et al., 2009)'
_computing_publication_material 'Olex2 1.3 (Dolomanov et al., 2009)'
_computing_structure_refinement 'SHELXL 2018/3 (Sheldrick, 2015)'
_computing_structure_solution 'SHELXS  (Sheldrick, 2008)'
_diffrn_ambient_environment N~2~
_diffrn_ambient_temperature 120
_diffrn_detector 'CCD plate'
_diffrn_detector_area_resol_mean 16.2116
_diffrn_detector_type Eos
_diffrn_measured_fraction_theta_full 0.967
_diffrn_measured_fraction_theta_max 0.966
_diffrn_measurement_details
;
List of Runs (angles in degrees, time in seconds):

  # Type    Start    End  Width  t~exp~   \w     \q     \k     \f   Frames
--------------------------------------------------------------------------
  1  \w      6.00  43.00   1.00   40.00    --   18.63  77.00-180.00   37
  2  \w     35.00  94.00   1.00   40.00    --   18.63-178.00-180.00   59
  3  \w    -12.00  51.00   1.00   40.00    --  -19.72  19.00 -60.00   63
;
_diffrn_measurement_device 'four-circle diffractometer'
_diffrn_measurement_device_type 'SuperNova, Single source at offset/far, Eos'
_diffrn_measurement_method '\w scans'
_diffrn_orient_matrix_type 'CrysAlisPro convention (1999,Acta A55,543-557)'
_diffrn_orient_matrix_UB_11 -0.0517085000
_diffrn_orient_matrix_UB_12 -0.0493155000
_diffrn_orient_matrix_UB_13 -0.0029943000
_diffrn_orient_matrix_UB_21 0.0326418000
_diffrn_orient_matrix_UB_22 -0.0520480000
_diffrn_orient_matrix_UB_23 -0.0414196000
_diffrn_orient_matrix_UB_31 0.0209843000
_diffrn_orient_matrix_UB_32 -0.0406520000
_diffrn_orient_matrix_UB_33 0.0567153000
_diffrn_radiation_monochromator mirror
_diffrn_radiation_probe x-ray
_diffrn_radiation_type 'Mo K\a'
_diffrn_radiation_wavelength 0.71073
_diffrn_reflns_av_R_equivalents 0.0831
_diffrn_reflns_av_unetI/netI 0.0686
_diffrn_reflns_Laue_measured_fraction_full 0.967
_diffrn_reflns_Laue_measured_fraction_max 0.966
_diffrn_reflns_limit_h_max 12
_diffrn_reflns_limit_h_min -13
_diffrn_reflns_limit_k_max 10
_diffrn_reflns_limit_k_min -10
_diffrn_reflns_limit_l_max 12
_diffrn_reflns_limit_l_min -11
_diffrn_reflns_number 2138
_diffrn_reflns_point_group_measured_fraction_full 0.967
_diffrn_reflns_point_group_measured_fraction_max 0.966
_diffrn_reflns_theta_full 25.242
_diffrn_reflns_theta_max 25.345
_diffrn_reflns_theta_min 3.112
_diffrn_source 'micro-focus sealed X-ray tube'
_diffrn_source_type 'SuperNova (Mo) X-ray Source'
_exptl_absorpt_coefficient_mu 6.436
_exptl_absorpt_correction_T_max 1.00000
_exptl_absorpt_correction_T_min 0.40062
_exptl_absorpt_correction_type multi-scan
_exptl_absorpt_process_details
;
CrysAlisPro 1.171.40.53 (Rigaku Oxford Diffraction, 2019)
Empirical absorption correction using spherical harmonics,
 implemented in SCALE3 ABSPACK scaling algorithm.
;
_exptl_crystal_colour 'metallic light colourless'
_exptl_crystal_colour_lustre metallic
_exptl_crystal_colour_modifier light
_exptl_crystal_colour_primary colourless
_exptl_crystal_density_diffrn 1.914
_exptl_crystal_description plate
_exptl_crystal_F_000 524
_exptl_crystal_size_max 0.2
_exptl_crystal_size_mid 0.2
_exptl_crystal_size_min 0.2
_refine_diff_density_max 1.439
_refine_diff_density_min -1.032
_refine_diff_density_rms 0.229
_refine_ls_extinction_method none
_refine_ls_goodness_of_fit_ref 1.056
_refine_ls_hydrogen_treatment constr
_refine_ls_matrix_type full
_refine_ls_number_parameters 62
_refine_ls_number_reflns 846
_refine_ls_number_restraints 6
_refine_ls_restrained_S_all 1.052
_refine_ls_R_factor_all 0.0687
_refine_ls_R_factor_gt 0.0589
_refine_ls_shift/su_max 0.000
_refine_ls_shift/su_mean 0.000
_refine_ls_structure_factor_coef Fsqd
_refine_ls_weighting_details 'w=1/[\s^2^(Fo^2^)+(0.0916P)^2^+0.4763P] where P=(Fo^2^+2Fc^2^)/3'
_refine_ls_weighting_scheme calc
_refine_ls_wR_factor_gt 0.1377
_refine_ls_wR_factor_ref 0.1440
_reflns_Friedel_coverage 0.000
_reflns_number_gt 746
_reflns_number_total 846
_reflns_threshold_expression 'I > 2\s(I)'
_cod_data_source_file ja1c02108_si_003.cif
_cod_data_source_block a
_cod_depositor_comments 'Adding full bibliography for 4135632--4135635.cif.'
_cod_original_formula_sum 'C3 H1.50 Br0.50 Cu0.50 N2'
_cod_database_code 4135634
_shelx_shelxl_version_number 2018/3
_shelx_space_group_comment
;
The symmetry employed for this shelxl refinement is uniquely defined
by the following loop, which should always be used as a source of
symmetry information in preference to the above space-group names.
They are only intended as comments.
;
_shelx_estimated_absorpt_t_max 0.359
_shelx_estimated_absorpt_t_min 0.359
_reflns_odcompleteness_completeness 89.19
_reflns_odcompleteness_iscentric 1
_reflns_odcompleteness_theta 26.32
_olex2_refinement_description
;
1. Fixed Uiso
 At 1.5 times of:
  All C(H,H,H) groups
2. Uiso/Uaniso restraints and constraints
Uanis(C007) \\sim Ueq: with sigma of 0.001 and sigma for terminal atoms of 0.002
3. Others
 Fixed Sof: C1(0.5) H1A(0.5) H1B(0.5) H1C(0.5)
4.a Idealised Me refined as rotating group:
 C1(H1A,H1B,H1C)
;
_olex2_submission_special_instructions 'No special instructions were received'
_oxdiff_exptl_absorpt_empirical_details
;
Empirical correction (ABSPACK) includes:
- Absorption correction using spherical harmonics
- Frame scaling
;
_oxdiff_exptl_absorpt_empirical_full_max 1.705
_oxdiff_exptl_absorpt_empirical_full_min 0.571

loop_
_space_group_symop_operation_xyz
'x, y, z'
'-x+1/2, -y, z'
'-x+1/2, y+1/2, -z+1/2'
'x, -y+1/2, -z+1/2'
'-x, -y, -z'
'x-1/2, y, -z'
'x-1/2, -y-1/2, z-1/2'
'-x, y-1/2, z-1/2'

loop_
_atom_site_label
_atom_site_type_symbol
_atom_site_fract_x
_atom_site_fract_y
_atom_site_fract_z
_atom_site_U_iso_or_equiv
_atom_site_adp_type
_atom_site_occupancy
_atom_site_site_symmetry_order
_atom_site_calc_flag
_atom_site_refinement_flags_posn
_atom_site_refinement_flags_adp
_atom_site_refinement_flags_occupancy
_atom_site_disorder_assembly
_atom_site_disorder_group
Br01 Br 0.07953(6) 0.250000 0.250000 0.0240(4) Uani 1 2 d S T P . .
Cu02 Cu 0.750000 0.500000 0.53276(8) 0.0103(4) Uani 1 2 d S T P . .
N003 N 0.3138(4) 0.3359(5) 0.3360(4) 0.0118(10) Uani 1 1 d . . . . .
N004 N 0.6161(4) 0.4173(5) 0.4240(4) 0.0153(10) Uani 1 1 d . . . . .
C005 C 0.5339(5) 0.3660(6) 0.3695(5) 0.0129(11) Uani 1 1 d . . . . .
C006 C 0.4322(4) 0.3021(7) 0.3017(6) 0.0109(11) Uani 1 1 d . . . . .
C007 C 0.2518(6) 0.250000 0.250000 0.0115(17) Uani 1 2 d S TU P . .
C1 C 0.3093(19) 0.036(2) 0.572(2) 0.073(6) Uani 0.5 1 d . . P . .
H1A H 0.321078 0.092777 0.489075 0.110 Uiso 0.5 1 calc R U P . .
H1B H 0.371940 -0.045008 0.580123 0.110 Uiso 0.5 1 calc R U P . .
H1C H 0.315642 0.107512 0.647109 0.110 Uiso 0.5 1 calc R U P . .

loop_
_atom_site_aniso_label
_atom_site_aniso_U_11
_atom_site_aniso_U_22
_atom_site_aniso_U_33
_atom_site_aniso_U_23
_atom_site_aniso_U_13
_atom_site_aniso_U_12
Br01 0.0051(5) 0.0324(6) 0.0344(7) -0.0191(4) 0.000 0.000
Cu02 0.0060(6) 0.0126(6) 0.0123(6) 0.000 0.000 -0.0005(3)
N003 0.010(2) 0.009(2) 0.016(2) -0.0037(19) 0.0023(17) 0.0015(16)
N004 0.009(2) 0.018(2) 0.019(2) -0.005(2) 0.003(2) 0.0031(17)
C005 0.013(2) 0.012(2) 0.014(3) -0.001(2) 0.000(2) 0.004(2)
C006 0.006(2) 0.012(3) 0.015(3) 0.002(3) 0.003(2) 0.0024(18)
C007 0.0108(19) 0.0118(19) 0.0120(19) 0.0002(10) 0.000 0.000
C1 0.076(14) 0.053(10) 0.091(14) 0.039(12) -0.012(13) 0.008(11)

loop_
_atom_type_symbol
_atom_type_description
_atom_type_scat_dispersion_real
_atom_type_scat_dispersion_imag
_atom_type_scat_source
C C 0.0033 0.0016 'International Tables Vol C Tables 4.2.6.8 and 6.1.1.4'
H H 0.0000 0.0000 'International Tables Vol C Tables 4.2.6.8 and 6.1.1.4'
Br Br -0.2901 2.4595 'International Tables Vol C Tables 4.2.6.8 and 6.1.1.4'
Cu Cu 0.3201 1.2651 'International Tables Vol C Tables 4.2.6.8 and 6.1.1.4'
N N 0.0061 0.0033 'International Tables Vol C Tables 4.2.6.8 and 6.1.1.4'

loop_
_geom_angle_atom_site_label_1
_geom_angle_atom_site_label_2
_geom_angle_atom_site_label_3
_geom_angle
_geom_angle_site_symmetry_1
_geom_angle_site_symmetry_3
_geom_angle_publ_flag
N003 Cu02 N003 99.9(2) 5_666 6_656 ?
N004 Cu02 N003 110.66(16) . 5_666 ?
N004 Cu02 N003 111.39(16) . 6_656 ?
N004 Cu02 N003 111.39(16) 2_665 5_666 ?
N004 Cu02 N003 110.66(16) 2_665 6_656 ?
N004 Cu02 N004 112.2(3) . 2_665 ?
C006 N003 Cu02 128.9(4) . 5_666 ?
C007 N003 Cu02 128.9(3) . 5_666 ?
C007 N003 C006 101.7(4) . . ?
C005 N004 Cu02 174.8(4) . . ?
N004 C005 C006 179.8(7) . . ?
N003 C006 C005 122.7(5) . . ?
N003 C006 C006 109.2(3) . 4 ?
C006 C006 C005 128.1(3) 4 . ?
N003 C007 Br01 120.8(3) . . ?
N003 C007 Br01 120.8(3) 4 . ?
N003 C007 N003 118.3(6) . 4 ?
C1 C1 H1A 109.5 2 . ?
C1 C1 H1B 109.5 2 . ?
C1 C1 H1C 109.5 2 . ?
H1A C1 H1B 109.5 . . ?
H1A C1 H1C 109.5 . . ?
H1B C1 H1C 109.5 . . ?

loop_
_geom_bond_atom_site_label_1
_geom_bond_atom_site_label_2
_geom_bond_distance
_geom_bond_site_symmetry_2
_geom_bond_publ_flag
Br01 C007 1.891(6) . ?
Cu02 N003 2.059(4) 6_656 ?
Cu02 N003 2.059(4) 5_666 ?
Cu02 N004 1.967(5) . ?
Cu02 N004 1.967(5) 2_665 ?
N003 C006 1.375(6) . ?
N003 C007 1.327(5) . ?
N004 C005 1.145(7) . ?
C005 C006 1.420(8) . ?
C006 C006 1.376(12) 4 ?
C1 C1 1.44(4) 2 ?
C1 H1A 0.9800 . ?
C1 H1B 0.9800 . ?
C1 H1C 0.9800 . ?

loop_
_geom_torsion_atom_site_label_1
_geom_torsion_atom_site_label_2
_geom_torsion_atom_site_label_3
_geom_torsion_atom_site_label_4
_geom_torsion
_geom_torsion_site_symmetry_1
_geom_torsion_site_symmetry_2
_geom_torsion_site_symmetry_3
_geom_torsion_site_symmetry_4
_geom_torsion_publ_flag
Cu02 N003 C006 C005 9.1(8) 5_666 . . . ?
Cu02 N003 C006 C006 -172.5(4) 5_666 . . 4 ?
Cu02 N003 C007 Br01 -7.7(4) 5_666 . . . ?
Cu02 N003 C007 N003 172.3(4) 5_666 . . 4 ?
C006 N003 C007 Br01 -179.9(3) . . . . ?
C006 N003 C007 N003 0.1(3) . . . 4 ?
C007 N003 C006 C005 -178.7(4) . . . . ?
C007 N003 C006 C006 -0.3(7) . . . 4 ?
